data_1511929
loop_
_publ_author_name
'Li, Weiling'
'Lin, Weiying'
'Wang, Jiaoliang'
'Guan, Xiaoyu'

_publ_section_title
;
 Phenanthro[9,10-d]imidazole-quinoline Boron Difluoride Dyes with
 Solid-State Red Fluorescence.
;
_journal_issue 7
_journal_name_full 'Organic letters'
_journal_page_first 1768
_journal_page_last 1771
_journal_paper_doi 10.1021/ol400605x
_journal_volume 15
_journal_year 2013
_chemical_formula_sum 'C24 H14 B F2 N3'
_chemical_formula_weight 393.19
_chemical_name_systematic
; 
 ? 
;
_space_group_IT_number 14
_symmetry_cell_setting monoclinic
_symmetry_space_group_name_Hall '-P 2ybc'
_symmetry_space_group_name_H-M 'P 1 21/c 1'
_atom_sites_solution_hydrogens geom
_atom_sites_solution_primary direct
_atom_sites_solution_secondary difmap
_audit_creation_method SHELXL-97
_cell_angle_alpha 90.00
_cell_angle_beta 107.854(2)
_cell_angle_gamma 90.00
_cell_formula_units_Z 4
_cell_length_a 12.5133(11)
_cell_length_b 8.5931(8)
_cell_length_c 17.3356(15)
_cell_measurement_reflns_used 1847
_cell_measurement_temperature 293(2)
_cell_measurement_theta_max 51.856
_cell_measurement_theta_min 5.345
_cell_volume 1774.3(3)
_computing_cell_refinement 'Bruker SMART'
_computing_data_collection 'Bruker SMART'
_computing_data_reduction 'Bruker SHELXTL'
_computing_molecular_graphics 'Bruker SHELXTL'
_computing_publication_material 'Bruker SHELXTL'
_computing_structure_refinement 'SHELXL-97 (Sheldrick, 1997)'
_computing_structure_solution 'SHELXS-97 (Sheldrick, 1990)'
_diffrn_ambient_temperature 293(2)
_diffrn_measured_fraction_theta_full 0.999
_diffrn_measured_fraction_theta_max 0.999
_diffrn_measurement_device_type 'CCD area detector'
_diffrn_measurement_method 'phi and omega scans'
_diffrn_radiation_monochromator graphite
_diffrn_radiation_source 'fine-focus sealed tube'
_diffrn_radiation_type MoK\a
_diffrn_radiation_wavelength 0.71073
_diffrn_reflns_av_R_equivalents 0.0391
_diffrn_reflns_av_sigmaI/netI 0.0450
_diffrn_reflns_limit_h_max 15
_diffrn_reflns_limit_h_min -15
_diffrn_reflns_limit_k_max 10
_diffrn_reflns_limit_k_min -10
_diffrn_reflns_limit_l_max 20
_diffrn_reflns_limit_l_min -21
_diffrn_reflns_number 10435
_diffrn_reflns_theta_full 25.99
_diffrn_reflns_theta_max 25.99
_diffrn_reflns_theta_min 1.71
_exptl_absorpt_coefficient_mu 0.102
_exptl_absorpt_correction_T_max 1.00000
_exptl_absorpt_correction_T_min 0.12785
_exptl_absorpt_correction_type empirical
_exptl_absorpt_process_details sadabs
_exptl_crystal_colour red
_exptl_crystal_density_diffrn 1.472
_exptl_crystal_density_method 'not measured'
_exptl_crystal_description prismatic
_exptl_crystal_F_000 808
_exptl_crystal_size_max 0.212
_exptl_crystal_size_mid 0.156
_exptl_crystal_size_min 0.123
_refine_diff_density_max 0.174
_refine_diff_density_min -0.197
_refine_diff_density_rms 0.047
_refine_ls_extinction_method none
_refine_ls_goodness_of_fit_ref 1.012
_refine_ls_hydrogen_treatment constr
_refine_ls_matrix_type full
_refine_ls_number_parameters 271
_refine_ls_number_reflns 3488
_refine_ls_number_restraints 0
_refine_ls_restrained_S_all 1.012
_refine_ls_R_factor_all 0.0655
_refine_ls_R_factor_gt 0.0423
_refine_ls_shift/su_max 0.000
_refine_ls_shift/su_mean 0.000
_refine_ls_structure_factor_coef Fsqd
_refine_ls_weighting_details 'calc w=1/[\s^2^(Fo^2^)+(0.0589P)^2^+0.0000P] where P=(Fo^2^+2Fc^2^)/3'
_refine_ls_weighting_scheme calc
_refine_ls_wR_factor_gt 0.1019
_refine_ls_wR_factor_ref 0.1132
_reflns_number_gt 2423
_reflns_number_total 3488
_reflns_threshold_expression >2sigma(I)
_cod_data_source_file ol400605x_si_002.cif
_cod_data_source_block cd212423
_cod_depositor_comments
;
The following automatic conversions were performed:

'_symmetry_cell_setting' value 'Monoclinic' changed to 'monoclinic'
according to /home/saulius/struct/CIF-dictionaries/cif_core.dic
dictionary named 'cif_core.dic' version 2.4.2 from 2011-04-26.

Automatic conversion script
Id: cif_fix_values 1891 2012-01-12 08:04:46Z andrius 
;
_cod_original_sg_symbol_H-M P2(1)/c
_cod_database_code 1511929

loop_
_symmetry_equiv_pos_as_xyz
'x, y, z'
'-x, y+1/2, -z+1/2'
'-x, -y, -z'
'x, -y-1/2, z-1/2'

loop_
_atom_site_label
_atom_site_type_symbol
_atom_site_fract_x
_atom_site_fract_y
_atom_site_fract_z
_atom_site_U_iso_or_equiv
_atom_site_adp_type
_atom_site_occupancy
_atom_site_symmetry_multiplicity
_atom_site_calc_flag
_atom_site_refinement_flags
F1 F 0.18524(8) 0.38356(11) 0.17836(6) 0.0506(3) Uani 1 1 d .
F2 F 0.25569(8) 0.17234(10) 0.13278(6) 0.0478(3) Uani 1 1 d .
N1 N 0.06108(11) 0.24300(14) 0.06155(8) 0.0344(3) Uani 1 1 d .
N2 N 0.20753(10) 0.39809(13) 0.04365(8) 0.0336(3) Uani 1 1 d .
N3 N 0.12968(11) 0.47812(15) -0.08644(8) 0.0371(3) Uani 1 1 d .
B1 B 0.18641(15) 0.2991(2) 0.11165(12) 0.0353(4) Uani 1 1 d .
C1 C -0.00766(13) 0.14627(17) 0.08830(10) 0.0354(4) Uani 1 1 d .
C2 C 0.02416(15) 0.09217(18) 0.16845(11) 0.0441(4) Uani 1 1 d .
H2 H 0.0917 0.1241 0.2052 0.053 Uiso 1 1 calc R
C3 C -0.04461(16) -0.0078(2) 0.19229(13) 0.0511(5) Uani 1 1 d .
H3 H -0.0239 -0.0430 0.2456 0.061 Uiso 1 1 calc R
C4 C -0.14624(16) -0.0577(2) 0.13705(13) 0.0531(5) Uani 1 1 d .
H4 H -0.1912 -0.1282 0.1536 0.064 Uiso 1 1 calc R
C5 C -0.17937(15) -0.00430(19) 0.05989(13) 0.0475(5) Uani 1 1 d .
H5 H -0.2474 -0.0375 0.0242 0.057 Uiso 1 1 calc R
C6 C -0.11199(14) 0.10133(17) 0.03273(11) 0.0387(4) Uani 1 1 d .
C7 C -0.14335(14) 0.16283(19) -0.04646(11) 0.0435(4) Uani 1 1 d .
H7 H -0.2123 0.1356 -0.0830 0.052 Uiso 1 1 calc R
C8 C -0.07416(14) 0.26155(18) -0.07027(11) 0.0409(4) Uani 1 1 d .
H8 H -0.0955 0.3033 -0.1223 0.049 Uiso 1 1 calc R
C9 C 0.02945(13) 0.29822(17) -0.01460(10) 0.0341(4) Uani 1 1 d .
C10 C 0.11855(13) 0.39451(17) -0.02570(10) 0.0339(4) Uani 1 1 d .
C11 C 0.23501(13) 0.54297(17) -0.05372(10) 0.0332(4) Uani 1 1 d .
C12 C 0.28418(13) 0.49574(16) 0.02601(10) 0.0330(4) Uani 1 1 d .
C13 C 0.39126(13) 0.54878(18) 0.07561(10) 0.0349(4) Uani 1 1 d .
C14 C 0.44316(14) 0.4965(2) 0.15470(10) 0.0422(4) Uani 1 1 d .
H14 H 0.4076 0.4218 0.1770 0.051 Uiso 1 1 calc R
C15 C 0.54512(14) 0.5533(2) 0.19973(11) 0.0504(5) Uani 1 1 d .
H15 H 0.5792 0.5164 0.2519 0.060 Uiso 1 1 calc R
C16 C 0.59762(16) 0.6666(2) 0.16706(12) 0.0549(5) Uani 1 1 d .
H16 H 0.6660 0.7079 0.1981 0.066 Uiso 1 1 calc R
C17 C 0.54920(15) 0.7176(2) 0.08946(12) 0.0497(5) Uani 1 1 d .
H17 H 0.5864 0.7923 0.0685 0.060 Uiso 1 1 calc R
C18 C 0.44544(14) 0.66138(18) 0.04039(11) 0.0381(4) Uani 1 1 d .
C19 C 0.39450(14) 0.71264(18) -0.04358(10) 0.0379(4) Uani 1 1 d .
C20 C 0.44578(16) 0.8249(2) -0.07970(12) 0.0500(5) Uani 1 1 d .
H20 H 0.5132 0.8697 -0.0493 0.060 Uiso 1 1 calc R
C21 C 0.39853(17) 0.8696(2) -0.15865(13) 0.0553(5) Uani 1 1 d .
H21 H 0.4338 0.9449 -0.1808 0.066 Uiso 1 1 calc R
C22 C 0.29903(17) 0.8043(2) -0.20592(12) 0.0517(5) Uani 1 1 d .
H22 H 0.2687 0.8333 -0.2599 0.062 Uiso 1 1 calc R
C23 C 0.24536(15) 0.69649(19) -0.17271(11) 0.0444(4) Uani 1 1 d .
H23 H 0.1781 0.6530 -0.2043 0.053 Uiso 1 1 calc R
C24 C 0.29062(14) 0.65128(17) -0.09185(10) 0.0367(4) Uani 1 1 d .

loop_
_atom_site_aniso_label
_atom_site_aniso_U_11
_atom_site_aniso_U_22
_atom_site_aniso_U_33
_atom_site_aniso_U_23
_atom_site_aniso_U_13
_atom_site_aniso_U_12
F1 0.0601(7) 0.0558(6) 0.0385(6) -0.0114(5) 0.0191(5) -0.0135(5)
F2 0.0423(6) 0.0448(5) 0.0503(7) 0.0109(5) 0.0055(5) 0.0044(5)
N1 0.0350(7) 0.0318(7) 0.0368(8) 0.0013(6) 0.0117(6) 0.0001(6)
N2 0.0327(7) 0.0342(7) 0.0327(8) 0.0014(6) 0.0080(6) -0.0023(6)
N3 0.0382(8) 0.0359(7) 0.0353(8) 0.0019(7) 0.0082(6) -0.0018(6)
B1 0.0348(10) 0.0370(10) 0.0328(11) 0.0009(9) 0.0084(8) -0.0022(9)
C1 0.0367(9) 0.0300(8) 0.0424(11) -0.0007(8) 0.0164(8) 0.0013(7)
C2 0.0445(10) 0.0445(9) 0.0449(11) 0.0051(9) 0.0161(8) 0.0005(8)
C3 0.0526(11) 0.0516(11) 0.0554(13) 0.0096(10) 0.0256(10) 0.0015(9)
C4 0.0529(12) 0.0479(10) 0.0685(15) 0.0038(11) 0.0332(11) -0.0075(9)
C5 0.0399(10) 0.0440(10) 0.0624(14) -0.0063(10) 0.0214(9) -0.0075(8)
C6 0.0367(9) 0.0339(8) 0.0476(11) -0.0040(8) 0.0158(8) 0.0012(7)
C7 0.0323(9) 0.0436(10) 0.0501(12) -0.0061(9) 0.0059(8) -0.0032(8)
C8 0.0389(10) 0.0413(9) 0.0378(10) 0.0023(8) 0.0049(8) 0.0021(8)
C9 0.0349(9) 0.0304(8) 0.0353(10) -0.0002(8) 0.0083(7) 0.0011(7)
C10 0.0340(9) 0.0319(8) 0.0335(9) 0.0003(8) 0.0072(7) -0.0008(7)
C11 0.0347(9) 0.0315(8) 0.0325(9) -0.0002(8) 0.0087(7) 0.0006(7)
C12 0.0345(9) 0.0324(8) 0.0333(9) -0.0015(7) 0.0122(7) 0.0004(7)
C13 0.0339(9) 0.0385(8) 0.0334(9) -0.0037(8) 0.0117(7) 0.0000(7)
C14 0.0376(9) 0.0549(10) 0.0341(10) -0.0003(9) 0.0111(8) -0.0036(8)
C15 0.0388(10) 0.0753(12) 0.0339(10) -0.0003(10) 0.0065(8) -0.0038(10)
C16 0.0395(10) 0.0776(13) 0.0442(12) -0.0061(11) 0.0078(9) -0.0141(10)
C17 0.0431(10) 0.0569(11) 0.0500(12) -0.0034(10) 0.0157(9) -0.0141(9)
C18 0.0364(9) 0.0392(9) 0.0406(10) -0.0023(8) 0.0146(8) -0.0017(7)
C19 0.0386(9) 0.0364(8) 0.0415(10) 0.0001(8) 0.0161(8) 0.0003(8)
C20 0.0496(11) 0.0520(11) 0.0506(12) 0.0031(10) 0.0188(9) -0.0104(9)
C21 0.0652(13) 0.0519(11) 0.0552(13) 0.0104(10) 0.0282(11) -0.0069(10)
C22 0.0615(12) 0.0538(11) 0.0407(11) 0.0111(10) 0.0171(10) 0.0004(10)
C23 0.0457(10) 0.0468(10) 0.0384(11) 0.0048(9) 0.0095(8) 0.0002(8)
C24 0.0404(9) 0.0337(8) 0.0377(10) 0.0027(8) 0.0145(8) 0.0025(7)

loop_
_atom_type_symbol
_atom_type_description
_atom_type_scat_dispersion_real
_atom_type_scat_dispersion_imag
_atom_type_scat_source
C C 0.0033 0.0016 'International Tables Vol C Tables 4.2.6.8 and 6.1.1.4'
H H 0.0000 0.0000 'International Tables Vol C Tables 4.2.6.8 and 6.1.1.4'
B B 0.0013 0.0007 'International Tables Vol C Tables 4.2.6.8 and 6.1.1.4'
N N 0.0061 0.0033 'International Tables Vol C Tables 4.2.6.8 and 6.1.1.4'
F F 0.0171 0.0103 'International Tables Vol C Tables 4.2.6.8 and 6.1.1.4'

loop_
_geom_angle_atom_site_label_1
_geom_angle_atom_site_label_2
_geom_angle_atom_site_label_3
_geom_angle
C9 N1 C1 121.24(14)
C9 N1 B1 111.58(12)
C1 N1 B1 127.13(14)
C10 N2 C12 104.69(13)
C10 N2 B1 112.10(12)
C12 N2 B1 143.18(14)
C10 N3 C11 102.30(13)
F2 B1 F1 111.43(14)
F2 B1 N2 113.60(13)
F1 B1 N2 113.74(13)
F2 B1 N1 109.67(13)
F1 B1 N1 110.62(13)
N2 B1 N1 96.85(12)
N1 C1 C2 121.18(15)
N1 C1 C6 118.45(16)
C2 C1 C6 120.37(15)
C3 C2 C1 119.62(17)
C3 C2 H2 120.2
C1 C2 H2 120.2
C2 C3 C4 120.57(19)
C2 C3 H3 119.7
C4 C3 H3 119.7
C5 C4 C3 120.61(16)
C5 C4 H4 119.7
C3 C4 H4 119.7
C4 C5 C6 120.90(18)
C4 C5 H5 119.6
C6 C5 H5 119.6
C7 C6 C5 123.26(16)
C7 C6 C1 118.88(14)
C5 C6 C1 117.86(17)
C8 C7 C6 121.01(16)
C8 C7 H7 119.5
C6 C7 H7 119.5
C7 C8 C9 118.23(16)
C7 C8 H8 120.9
C9 C8 H8 120.9
N1 C9 C8 122.12(14)
N1 C9 C10 109.00(13)
C8 C9 C10 128.87(15)
N3 C10 N2 115.72(13)
N3 C10 C9 133.84(15)
N2 C10 C9 110.43(14)
N3 C11 C12 111.47(13)
N3 C11 C24 127.37(15)
C12 C11 C24 121.12(15)
N2 C12 C11 105.81(14)
N2 C12 C13 130.54(15)
C11 C12 C13 123.61(14)
C14 C13 C18 120.00(15)
C14 C13 C12 123.78(14)
C18 C13 C12 116.22(15)
C15 C14 C13 121.14(16)
C15 C14 H14 119.4
C13 C14 H14 119.4
C14 C15 C16 119.56(18)
C14 C15 H15 120.2
C16 C15 H15 120.2
C17 C16 C15 120.25(17)
C17 C16 H16 119.9
C15 C16 H16 119.9
C16 C17 C18 122.35(17)
C16 C17 H17 118.8
C18 C17 H17 118.8
C17 C18 C13 116.66(17)
C17 C18 C19 122.59(15)
C13 C18 C19 120.74(15)
C20 C19 C24 117.00(16)
C20 C19 C18 121.92(16)
C24 C19 C18 121.08(14)
C21 C20 C19 121.39(18)
C21 C20 H20 119.3
C19 C20 H20 119.3
C20 C21 C22 120.87(17)
C20 C21 H21 119.6
C22 C21 H21 119.6
C23 C22 C21 119.59(18)
C23 C22 H22 120.2
C21 C22 H22 120.2
C22 C23 C24 120.64(17)
C22 C23 H23 119.7
C24 C23 H23 119.7
C23 C24 C19 120.43(14)
C23 C24 C11 122.46(16)
C19 C24 C11 117.10(15)

loop_
_geom_bond_atom_site_label_1
_geom_bond_atom_site_label_2
_geom_bond_distance
F1 B1 1.369(2)
F2 B1 1.370(2)
N1 C9 1.343(2)
N1 C1 1.3750(19)
N1 B1 1.616(2)
N2 C10 1.366(2)
N2 C12 1.3775(18)
N2 B1 1.541(2)
N3 C10 1.317(2)
N3 C11 1.382(2)
C1 C2 1.402(2)
C1 C6 1.418(2)
C2 C3 1.366(2)
C2 H2 0.9300
C3 C4 1.404(3)
C3 H3 0.9300
C4 C5 1.353(3)
C4 H4 0.9300
C5 C6 1.414(2)
C5 H5 0.9300
C6 C7 1.410(2)
C7 C8 1.363(2)
C7 H7 0.9300
C8 C9 1.394(2)
C8 H8 0.9300
C9 C10 1.448(2)
C11 C12 1.390(2)
C11 C24 1.439(2)
C12 C13 1.427(2)
C13 C14 1.399(2)
C13 C18 1.422(2)
C14 C15 1.366(2)
C14 H14 0.9300
C15 C16 1.388(3)
C15 H15 0.9300
C16 C17 1.367(3)
C16 H16 0.9300
C17 C18 1.402(2)
C17 H17 0.9300
C18 C19 1.466(2)
C19 C20 1.407(2)
C19 C24 1.415(2)
C20 C21 1.369(3)
C20 H20 0.9300
C21 C22 1.383(3)
C21 H21 0.9300
C22 C23 1.370(2)
C22 H22 0.9300
C23 C24 1.396(2)
C23 H23 0.9300

loop_
_geom_torsion_atom_site_label_1
_geom_torsion_atom_site_label_2
_geom_torsion_atom_site_label_3
_geom_torsion_atom_site_label_4
_geom_torsion
C10 N2 B1 F2 113.97(15)
C12 N2 B1 F2 -68.3(3)
C10 N2 B1 F1 -117.15(15)
C12 N2 B1 F1 60.6(2)
C10 N2 B1 N1 -1.02(15)
C12 N2 B1 N1 176.75(17)
C9 N1 B1 F2 -116.55(14)
C1 N1 B1 F2 61.00(19)
C9 N1 B1 F1 120.15(14)
C1 N1 B1 F1 -62.30(19)
C9 N1 B1 N2 1.57(15)
C1 N1 B1 N2 179.12(13)
C9 N1 C1 C2 -178.22(14)
B1 N1 C1 C2 4.4(2)
C9 N1 C1 C6 2.1(2)
B1 N1 C1 C6 -175.27(14)
N1 C1 C2 C3 -177.93(14)
C6 C1 C2 C3 1.8(2)
C1 C2 C3 C4 0.6(3)
C2 C3 C4 C5 -1.9(3)
C3 C4 C5 C6 0.8(3)
C4 C5 C6 C7 -178.79(16)
C4 C5 C6 C1 1.5(2)
N1 C1 C6 C7 -2.8(2)
C2 C1 C6 C7 177.48(14)
N1 C1 C6 C5 176.92(13)
C2 C1 C6 C5 -2.8(2)
C5 C6 C7 C8 -178.44(15)
C1 C6 C7 C8 1.3(2)
C6 C7 C8 C9 1.0(2)
C1 N1 C9 C8 0.3(2)
B1 N1 C9 C8 178.01(14)
C1 N1 C9 C10 -179.28(12)
B1 N1 C9 C10 -1.57(17)
C7 C8 C9 N1 -1.9(2)
C7 C8 C9 C10 177.61(15)
C11 N3 C10 N2 -0.43(17)
C11 N3 C10 C9 178.17(16)
C12 N2 C10 N3 0.54(17)
B1 N2 C10 N3 179.17(13)
C12 N2 C10 C9 -178.37(11)
B1 N2 C10 C9 0.25(17)
N1 C9 C10 N3 -177.79(16)
C8 C9 C10 N3 2.7(3)
N1 C9 C10 N2 0.86(17)
C8 C9 C10 N2 -178.68(15)
C10 N3 C11 C12 0.14(17)
C10 N3 C11 C24 -177.36(15)
C10 N2 C12 C11 -0.40(15)
B1 N2 C12 C11 -178.27(18)
C10 N2 C12 C13 177.38(15)
B1 N2 C12 C13 -0.5(3)
N3 C11 C12 N2 0.17(17)
C24 C11 C12 N2 177.85(13)
N3 C11 C12 C13 -177.80(13)
C24 C11 C12 C13 -0.1(2)
N2 C12 C13 C14 5.4(3)
C11 C12 C13 C14 -177.16(15)
N2 C12 C13 C18 -174.52(14)
C11 C12 C13 C18 2.9(2)
C18 C13 C14 C15 0.9(3)
C12 C13 C14 C15 -179.01(15)
C13 C14 C15 C16 0.9(3)
C14 C15 C16 C17 -1.9(3)
C15 C16 C17 C18 1.1(3)
C16 C17 C18 C13 0.8(3)
C16 C17 C18 C19 -178.34(16)
C14 C13 C18 C17 -1.7(2)
C12 C13 C18 C17 178.19(14)
C14 C13 C18 C19 177.41(14)
C12 C13 C18 C19 -2.7(2)
C17 C18 C19 C20 -1.5(3)
C13 C18 C19 C20 179.40(15)
C17 C18 C19 C24 178.82(15)
C13 C18 C19 C24 -0.3(2)
C24 C19 C20 C21 -1.6(3)
C18 C19 C20 C21 178.69(16)
C19 C20 C21 C22 -0.7(3)
C20 C21 C22 C23 1.8(3)
C21 C22 C23 C24 -0.5(3)
C22 C23 C24 C19 -1.9(2)
C22 C23 C24 C11 177.62(15)
C20 C19 C24 C23 2.9(2)
C18 C19 C24 C23 -177.39(14)
C20 C19 C24 C11 -176.64(14)
C18 C19 C24 C11 3.0(2)
N3 C11 C24 C23 -5.2(3)
C12 C11 C24 C23 177.56(15)
N3 C11 C24 C19 174.39(14)
C12 C11 C24 C19 -2.9(2)
